data_2232917
loop_
_publ_author_name
'Menati, Saeid'
'Amiri Rudbari, Hadi'
'Azadbakht, Reza'
'Bruno, Giuseppe'

_publ_section_title
;
 1-[((<i>E</i>)-{2-[(2-Nitrobenzyl)(2-{[(<i>E</i>)-(2-oxidonaphthalen-1-yl)methylidene]azaniumyl}ethyl)amino]ethyl}azaniumylidene)methyl]naphthalen-2-olate
 monohydrate
;
_journal_coeditor_code QM2040
_journal_issue 12
_journal_name_full 'Acta Crystallographica Section E'
_journal_page_first o3321
_journal_paper_doi 10.1107/S1600536811047465
_journal_volume 67
_journal_year 2011
_chemical_formula_iupac 'C33 H30 N4 O4, H2 O'
_chemical_formula_moiety 'C33 H30 N4 O4, H2 O'
_chemical_formula_sum 'C33 H32 N4 O5'
_chemical_formula_weight 564.63
_chemical_name_systematic
;
1-[((<i>E</i>)-{2-[(2-Nitrobenzyl)(2-{[(<i>E</i>)-(2-oxidonaphthalen-1-
yl)methylidene]azaniumyl}ethyl)amino]ethyl}azaniumylidene)methyl]naphthalen-2-
olate monohydrate
;
_space_group_IT_number 14
_symmetry_cell_setting monoclinic
_symmetry_space_group_name_Hall '-P 2ybc'
_symmetry_space_group_name_H-M 'P 1 21/c 1'
_atom_sites_solution_hydrogens geom
_atom_sites_solution_primary direct
_atom_sites_solution_secondary difmap
_audit_creation_method SHELXL-97
_cell_angle_alpha 90.00
_cell_angle_beta 111.754(2)
_cell_angle_gamma 90.00
_cell_formula_units_Z 4
_cell_length_a 13.8808(6)
_cell_length_b 14.8951(8)
_cell_length_c 14.7517(8)
_cell_measurement_reflns_used 7294
_cell_measurement_temperature 296(2)
_cell_measurement_theta_max 24.48
_cell_measurement_theta_min 2.20
_cell_volume 2832.8(3)
_computing_cell_refinement 'SAINT (Bruker, 2007)'
_computing_data_collection 'APEX2 (Bruker, 2007)'
_computing_data_reduction 'SAINT (Bruker, 2007)'
_computing_molecular_graphics 'XP in SHELXTL (Sheldrick, 2008)'
_computing_publication_material 'SHELXTL (Sheldrick, 2008)'
_computing_structure_refinement 'SHELXL97 (Sheldrick, 2008)'
_computing_structure_solution 'SHELXS97 (Sheldrick, 2008)'
_diffrn_ambient_temperature 296(2)
_diffrn_measured_fraction_theta_full 0.998
_diffrn_measured_fraction_theta_max 0.998
_diffrn_measurement_device_type 'Bruker APEXII CCD'
_diffrn_measurement_method '\f and \w scans'
_diffrn_radiation_monochromator graphite
_diffrn_radiation_source 'fine-focus sealed tube'
_diffrn_radiation_type MoK\a
_diffrn_radiation_wavelength 0.71073
_diffrn_reflns_av_R_equivalents 0.0271
_diffrn_reflns_av_sigmaI/netI 0.0233
_diffrn_reflns_limit_h_max 16
_diffrn_reflns_limit_h_min -16
_diffrn_reflns_limit_k_max 18
_diffrn_reflns_limit_k_min -18
_diffrn_reflns_limit_l_max 17
_diffrn_reflns_limit_l_min -17
_diffrn_reflns_number 27583
_diffrn_reflns_theta_full 25.50
_diffrn_reflns_theta_max 25.50
_diffrn_reflns_theta_min 2.73
_exptl_absorpt_coefficient_mu 0.090
_exptl_absorpt_correction_T_max 0.7452
_exptl_absorpt_correction_T_min 0.6713
_exptl_absorpt_correction_type multi-scan
_exptl_absorpt_process_details '(SADABS; Bruker, 2008)'
_exptl_crystal_colour yellow
_exptl_crystal_density_diffrn 1.324
_exptl_crystal_density_method 'not measured'
_exptl_crystal_description irregular
_exptl_crystal_F_000 1192
_exptl_crystal_size_max 0.5
_exptl_crystal_size_mid 0.3
_exptl_crystal_size_min 0.2
_refine_diff_density_max 0.531
_refine_diff_density_min -0.345
_refine_ls_extinction_method none
_refine_ls_goodness_of_fit_ref 1.037
_refine_ls_hydrogen_treatment mixed
_refine_ls_matrix_type full
_refine_ls_number_parameters 395
_refine_ls_number_reflns 5261
_refine_ls_number_restraints 2
_refine_ls_restrained_S_all 1.039
_refine_ls_R_factor_all 0.0822
_refine_ls_R_factor_gt 0.0583
_refine_ls_shift/su_max 0.000
_refine_ls_shift/su_mean 0.000
_refine_ls_structure_factor_coef Fsqd
_refine_ls_weighting_details 'calc w=1/[\s^2^(Fo^2^)+(0.1034P)^2^+1.1914P] where P=(Fo^2^+2Fc^2^)/3'
_refine_ls_weighting_scheme calc
_refine_ls_wR_factor_gt 0.1695
_refine_ls_wR_factor_ref 0.1945
_reflns_number_gt 3757
_reflns_number_total 5261
_reflns_threshold_expression I>2\s(I)
_cod_data_source_file qm2040.cif
_cod_data_source_block I
_cod_original_cell_volume 2832.8(2)
_cod_original_sg_symbol_H-M 'P 21/c'
_cod_database_code 2232917
_cod_database_fobs_code 2232917

loop_
_symmetry_equiv_pos_as_xyz
'x, y, z'
'-x, y+1/2, -z+1/2'
'-x, -y, -z'
'x, -y-1/2, z-1/2'

loop_
_atom_site_type_symbol
_atom_site_label
_atom_site_fract_x
_atom_site_fract_y
_atom_site_fract_z
_atom_site_U_iso_or_equiv
_atom_site_adp_type
_atom_site_calc_flag
_atom_site_refinement_flags
_atom_site_occupancy
_atom_site_symmetry_multiplicity
N N2 0.02034(16) -0.10330(14) 0.67594(18) 0.0489(5) Uani d . 1 1
O O5 -0.0441(2) 0.22187(17) 1.08799(17) 0.0868(7) Uani d D 1 1
N N3 0.08388(19) 0.08971(16) 0.95583(16) 0.0575(6) Uani d . 1 1
O O1 0.15835(17) -0.07002(12) 0.98645(15) 0.0683(5) Uani d . 1 1
O O2 0.08995(15) -0.12590(13) 0.53670(13) 0.0642(5) Uani d . 1 1
C C7 0.11465(19) -0.12276(15) 0.73426(18) 0.0457(5) Uani d . 1 1
H H7 0.1288 -0.1223 0.8010 0.055 Uiso calc R 1 1
N N1 0.04699(15) 0.08040(13) 0.75101(14) 0.0480(5) Uani d . 1 1
C C14 0.20514(19) 0.04119(15) 1.11073(18) 0.0459(6) Uani d . 1 1
C C23 0.26511(17) 0.06422(16) 1.21139(18) 0.0465(6) Uani d . 1 1
C C30 0.4997(3) -0.1957(2) 0.9093(3) 0.0802(9) Uani d . 1 1
H H30 0.5664 -0.2060 0.9542 0.096 Uiso calc R 1 1
C C31 0.4165(3) -0.1976(2) 0.9386(2) 0.0766(9) Uani d . 1 1
H H31 0.4273 -0.2098 1.0035 0.092 Uiso calc R 1 1
C C32 0.3183(2) -0.18192(19) 0.8738(2) 0.0615(7) Uani d . 1 1
H H32 0.2632 -0.1837 0.8953 0.074 Uiso calc R 1 1
C C33 0.29846(19) -0.16309(15) 0.77513(18) 0.0488(6) Uani d . 1 1
C C24 0.19620(18) -0.14433(15) 0.70377(17) 0.0456(5) Uani d . 1 1
C C6 -0.05483(19) -0.06051(18) 0.7097(2) 0.0535(6) Uani d . 1 1
H H6A -0.0383 -0.0755 0.7778 0.064 Uiso calc R 1 1
H H6B -0.1235 -0.0838 0.6726 0.064 Uiso calc R 1 1
C C5 -0.05569(19) 0.04108(18) 0.69884(19) 0.0525(6) Uani d . 1 1
H H5A -0.0782 0.0563 0.6301 0.063 Uiso calc R 1 1
H H5B -0.1051 0.0667 0.7240 0.063 Uiso calc R 1 1
C C2 0.0439(2) 0.16542(17) 0.80026(19) 0.0580(7) Uani d . 1 1
H H2A -0.0060 0.2051 0.7543 0.070 Uiso calc R 1 1
H H2B 0.1114 0.1939 0.8202 0.070 Uiso calc R 1 1
C C3 0.0154(2) 0.15386(19) 0.8878(2) 0.0622(7) Uani d . 1 1
H H3A 0.0200 0.2113 0.9202 0.075 Uiso calc R 1 1
H H3B -0.0557 0.1330 0.8674 0.075 Uiso calc R 1 1
C C4 0.1394(2) 0.10508(16) 1.04679(18) 0.0497(6) Uani d . 1 1
H H4 0.1357 0.1619 1.0715 0.060 Uiso calc R 1 1
C C18 0.32210(19) -0.00420(18) 1.2758(2) 0.0561(7) Uani d . 1 1
C C19 0.3780(2) 0.0174(2) 1.3744(2) 0.0753(9) Uani d . 1 1
H H19 0.4146 -0.0277 1.4168 0.090 Uiso calc R 1 1
C C20 0.3802(2) 0.1015(2) 1.4094(2) 0.0769(9) Uani d . 1 1
H H20 0.4179 0.1138 1.4748 0.092 Uiso calc R 1 1
C C29 0.4839(2) -0.1787(2) 0.8144(3) 0.0717(8) Uani d . 1 1
H H29 0.5403 -0.1774 0.7948 0.086 Uiso calc R 1 1
C C28 0.3837(2) -0.16316(17) 0.7452(2) 0.0554(6) Uani d . 1 1
C C22 0.2694(2) 0.15089(17) 1.25023(19) 0.0538(6) Uani d . 1 1
H H22 0.2331 0.1971 1.2095 0.065 Uiso calc R 1 1
C C21 0.3257(2) 0.1693(2) 1.3470(2) 0.0658(7) Uani d . 1 1
H H21 0.3273 0.2274 1.3705 0.079 Uiso calc R 1 1
C C17 0.3211(2) -0.09229(19) 1.2381(2) 0.0659(8) Uani d . 1 1
H H17 0.3584 -0.1371 1.2805 0.079 Uiso calc R 1 1
C C16 0.2690(2) -0.11355(18) 1.1444(2) 0.0644(8) Uani d . 1 1
H H16 0.2722 -0.1720 1.1236 0.077 Uiso calc R 1 1
C C15 0.2082(2) -0.04778(16) 1.0751(2) 0.0528(6) Uani d . 1 1
C C1 0.10302(19) 0.09324(18) 0.68424(19) 0.0524(6) Uani d . 1 1
H H1A 0.0845 0.1513 0.6529 0.063 Uiso calc R 1 1
H H1B 0.0804 0.0477 0.6337 0.063 Uiso calc R 1 1
C C8 0.21990(19) 0.08819(16) 0.7341(2) 0.0512(6) Uani d . 1 1
C C13 0.2687(2) 0.06145(19) 0.8299(2) 0.0611(7) Uani d . 1 1
H H13 0.2285 0.0470 0.8662 0.073 Uiso calc R 1 1
C C12 0.3750(2) 0.0555(2) 0.8734(3) 0.0786(9) Uani d . 1 1
H H12 0.4054 0.0371 0.9381 0.094 Uiso calc R 1 1
C C11 0.4369(3) 0.0767(3) 0.8215(3) 0.0909(11) Uani d . 1 1
H H11 0.5087 0.0717 0.8505 0.109 Uiso calc R 1 1
C C10 0.3916(3) 0.1051(3) 0.7276(3) 0.0870(11) Uani d . 1 1
H H10 0.4323 0.1216 0.6925 0.104 Uiso calc R 1 1
C C9 0.2849(2) 0.10932(19) 0.6845(2) 0.0627(7) Uani d . 1 1
N N4 0.2402(3) 0.1395(2) 0.5833(2) 0.0826(8) Uani d . 1 1
O O4 0.1694(3) 0.1045(3) 0.5282(2) 0.1449(15) Uani d . 1 1
O O3 0.2758(3) 0.2062(2) 0.5574(3) 0.1365(12) Uani d . 1 1
C C25 0.1803(2) -0.13542(16) 0.60255(19) 0.0515(6) Uani d . 1 1
C C26 0.2703(2) -0.13597(19) 0.5771(2) 0.0632(7) Uani d . 1 1
H H26 0.2623 -0.1281 0.5121 0.076 Uiso calc R 1 1
C C27 0.3654(2) -0.14743(19) 0.6443(2) 0.0641(7) Uani d . 1 1
H H27 0.4219 -0.1451 0.6249 0.077 Uiso calc R 1 1
H H5C -0.067(3) 0.270(2) 1.044(3) 0.105(13) Uiso d D 1 1
H H5D -0.092(3) 0.177(3) 1.053(3) 0.141(17) Uiso d D 1 1
H H2 0.007(2) -0.1011(18) 0.619(2) 0.051(8) Uiso d . 1 1
H H3 0.091(2) 0.039(2) 0.935(2) 0.074(10) Uiso d . 1 1

loop_
_atom_site_aniso_label
_atom_site_aniso_U_11
_atom_site_aniso_U_22
_atom_site_aniso_U_33
_atom_site_aniso_U_12
_atom_site_aniso_U_13
_atom_site_aniso_U_23
N2 0.0522(13) 0.0490(11) 0.0453(13) -0.0033(9) 0.0177(11) -0.0029(10)
O5 0.116(2) 0.0707(15) 0.0578(13) -0.0088(14) 0.0138(13) 0.0015(11)
N3 0.0777(16) 0.0483(12) 0.0494(13) 0.0107(11) 0.0271(12) 0.0032(10)
O1 0.0960(15) 0.0449(10) 0.0657(13) 0.0019(9) 0.0321(11) -0.0041(9)
O2 0.0672(12) 0.0779(13) 0.0439(10) 0.0098(10) 0.0163(9) -0.0046(9)
C7 0.0559(14) 0.0388(12) 0.0433(13) -0.0043(10) 0.0194(11) 0.0003(9)
N1 0.0486(11) 0.0496(11) 0.0466(11) 0.0005(9) 0.0185(9) 0.0004(9)
C14 0.0519(13) 0.0388(12) 0.0545(14) 0.0009(10) 0.0284(12) 0.0061(10)
C23 0.0407(12) 0.0496(13) 0.0552(14) -0.0022(10) 0.0245(11) 0.0057(11)
C30 0.0637(19) 0.087(2) 0.074(2) 0.0162(16) 0.0072(17) -0.0016(17)
C31 0.080(2) 0.084(2) 0.0556(17) 0.0185(17) 0.0130(16) 0.0047(15)
C32 0.0633(17) 0.0674(17) 0.0532(16) 0.0104(13) 0.0206(13) 0.0040(13)
C33 0.0572(15) 0.0383(12) 0.0517(14) 0.0018(10) 0.0210(12) -0.0032(10)
C24 0.0530(14) 0.0382(12) 0.0470(13) 0.0011(10) 0.0203(11) -0.0026(10)
C6 0.0445(13) 0.0646(15) 0.0563(15) -0.0067(11) 0.0244(12) -0.0007(12)
C5 0.0435(13) 0.0660(16) 0.0522(14) 0.0095(11) 0.0225(11) 0.0074(12)
C2 0.0747(18) 0.0478(14) 0.0509(15) 0.0078(12) 0.0226(13) 0.0047(11)
C3 0.0715(18) 0.0619(16) 0.0516(15) 0.0152(13) 0.0212(13) 0.0034(12)
C4 0.0602(15) 0.0432(13) 0.0508(15) 0.0011(11) 0.0266(12) -0.0006(11)
C18 0.0402(13) 0.0569(15) 0.0690(18) 0.0022(11) 0.0176(12) 0.0100(13)
C19 0.0534(16) 0.087(2) 0.070(2) 0.0121(15) 0.0056(14) 0.0173(17)
C20 0.0633(18) 0.092(2) 0.0613(19) 0.0007(16) 0.0066(15) -0.0062(17)
C29 0.0544(16) 0.0715(19) 0.090(2) 0.0035(14) 0.0273(16) -0.0062(17)
C28 0.0564(15) 0.0457(13) 0.0652(17) -0.0014(11) 0.0239(13) -0.0068(12)
C22 0.0587(15) 0.0512(14) 0.0550(16) -0.0014(11) 0.0250(13) 0.0026(11)
C21 0.0641(17) 0.0697(18) 0.0621(18) -0.0049(14) 0.0217(14) -0.0087(14)
C17 0.0505(15) 0.0568(16) 0.084(2) 0.0100(12) 0.0178(15) 0.0193(15)
C16 0.0628(17) 0.0395(13) 0.091(2) 0.0042(12) 0.0288(16) 0.0040(13)
C15 0.0587(15) 0.0437(13) 0.0616(17) -0.0016(11) 0.0291(13) 0.0023(11)
C1 0.0516(14) 0.0580(14) 0.0502(14) -0.0030(11) 0.0218(12) 0.0050(11)
C8 0.0508(14) 0.0430(13) 0.0623(16) -0.0042(10) 0.0239(12) -0.0054(11)
C13 0.0528(15) 0.0600(16) 0.0649(18) -0.0040(12) 0.0155(13) -0.0007(13)
C12 0.0623(19) 0.0710(19) 0.084(2) -0.0035(15) 0.0057(17) -0.0065(16)
C11 0.0498(18) 0.095(3) 0.119(3) -0.0051(17) 0.021(2) -0.020(2)
C10 0.0569(19) 0.105(3) 0.108(3) -0.0128(18) 0.041(2) -0.020(2)
C9 0.0611(17) 0.0603(16) 0.0742(19) -0.0082(13) 0.0337(15) -0.0151(14)
N4 0.090(2) 0.101(2) 0.0743(19) -0.0289(17) 0.0517(18) -0.0176(16)
O4 0.104(2) 0.246(4) 0.083(2) -0.050(3) 0.0329(17) 0.015(2)
O3 0.184(3) 0.129(3) 0.128(3) -0.024(2) 0.094(2) 0.011(2)
C25 0.0621(16) 0.0450(13) 0.0494(14) 0.0034(11) 0.0230(13) -0.0054(11)
C26 0.0756(19) 0.0688(17) 0.0542(16) 0.0034(14) 0.0343(15) 0.0019(13)
C27 0.0651(18) 0.0650(17) 0.076(2) -0.0045(13) 0.0421(16) -0.0051(14)

loop_
_atom_type_symbol
_atom_type_description
_atom_type_scat_dispersion_real
_atom_type_scat_dispersion_imag
_atom_type_scat_source
C C 0.0033 0.0016 'International Tables Vol C Tables 4.2.6.8 and 6.1.1.4'
H H 0.0000 0.0000 'International Tables Vol C Tables 4.2.6.8 and 6.1.1.4'
N N 0.0061 0.0033 'International Tables Vol C Tables 4.2.6.8 and 6.1.1.4'
O O 0.0106 0.0060 'International Tables Vol C Tables 4.2.6.8 and 6.1.1.4'

loop_
_geom_angle_atom_site_label_1
_geom_angle_atom_site_label_2
_geom_angle_atom_site_label_3
_geom_angle
C7 N2 C6 122.8(2)
C7 N2 H2 119(2)
C6 N2 H2 116(2)
H5C O5 H5D 100(4)
C4 N3 C3 125.7(2)
C4 N3 H3 116(2)
C3 N3 H3 119(2)
N2 C7 C24 124.9(2)
N2 C7 H7 117.6
C24 C7 H7 117.6
C5 N1 C2 113.8(2)
C5 N1 C1 110.56(19)
C2 N1 C1 109.7(2)
C4 C14 C15 118.6(2)
C4 C14 C23 120.6(2)
C15 C14 C23 120.7(2)
C22 C23 C18 117.3(2)
C22 C23 C14 123.8(2)
C18 C23 C14 118.9(2)
C29 C30 C31 119.6(3)
C29 C30 H30 120.2
C31 C30 H30 120.2
C32 C31 C30 120.9(3)
C32 C31 H31 119.5
C30 C31 H31 119.5
C31 C32 C33 121.4(3)
C31 C32 H32 119.3
C33 C32 H32 119.3
C32 C33 C28 117.4(2)
C32 C33 C24 123.7(2)
C28 C33 C24 119.0(2)
C7 C24 C25 118.8(2)
C7 C24 C33 120.1(2)
C25 C24 C33 120.5(2)
N2 C6 C5 112.2(2)
N2 C6 H6A 109.2
C5 C6 H6A 109.2
N2 C6 H6B 109.2
C5 C6 H6B 109.2
H6A C6 H6B 107.9
N1 C5 C6 111.9(2)
N1 C5 H5A 109.2
C6 C5 H5A 109.2
N1 C5 H5B 109.2
C6 C5 H5B 109.2
H5A C5 H5B 107.9
N1 C2 C3 113.2(2)
N1 C2 H2A 108.9
C3 C2 H2A 108.9
N1 C2 H2B 108.9
C3 C2 H2B 108.9
H2A C2 H2B 107.8
N3 C3 C2 110.9(2)
N3 C3 H3A 109.5
C2 C3 H3A 109.5
N3 C3 H3B 109.5
C2 C3 H3B 109.5
H3A C3 H3B 108.0
N3 C4 C14 124.2(2)
N3 C4 H4 117.9
C14 C4 H4 117.9
C19 C18 C23 119.0(3)
C19 C18 C17 122.4(3)
C23 C18 C17 118.6(3)
C20 C19 C18 122.1(3)
C20 C19 H19 119.0
C18 C19 H19 119.0
C19 C20 C21 119.5(3)
C19 C20 H20 120.2
C21 C20 H20 120.2
C30 C29 C28 121.1(3)
C30 C29 H29 119.5
C28 C29 H29 119.5
C33 C28 C29 119.6(3)
C33 C28 C27 118.6(2)
C29 C28 C27 121.8(3)
C21 C22 C23 121.8(3)
C21 C22 H22 119.1
C23 C22 H22 119.1
C22 C21 C20 120.2(3)
C22 C21 H21 119.9
C20 C21 H21 119.9
C16 C17 C18 123.0(2)
C16 C17 H17 118.5
C18 C17 H17 118.5
C17 C16 C15 121.4(3)
C17 C16 H16 119.3
C15 C16 H16 119.3
O1 C15 C14 122.5(2)
O1 C15 C16 120.2(2)
C14 C15 C16 117.3(2)
N1 C1 C8 113.9(2)
N1 C1 H1A 108.8
C8 C1 H1A 108.8
N1 C1 H1B 108.8
C8 C1 H1B 108.8
H1A C1 H1B 107.7
C13 C8 C9 115.8(3)
C13 C8 C1 122.8(2)
C9 C8 C1 121.4(2)
C12 C13 C8 122.0(3)
C12 C13 H13 119.0
C8 C13 H13 119.0
C13 C12 C11 120.4(3)
C13 C12 H12 119.8
C11 C12 H12 119.8
C10 C11 C12 119.2(3)
C10 C11 H11 120.4
C12 C11 H11 120.4
C11 C10 C9 119.8(3)
C11 C10 H10 120.1
C9 C10 H10 120.1
C10 C9 C8 122.8(3)
C10 C9 N4 117.6(3)
C8 C9 N4 119.6(3)
O4 N4 O3 119.1(4)
O4 N4 C9 121.0(3)
O3 N4 C9 119.8(3)
O2 C25 C26 120.5(2)
O2 C25 C24 122.1(2)
C26 C25 C24 117.4(2)
C27 C26 C25 121.6(3)
C27 C26 H26 119.2
C25 C26 H26 119.2
C26 C27 C28 122.5(3)
C26 C27 H27 118.7
C28 C27 H27 118.7

loop_
_geom_bond_atom_site_label_1
_geom_bond_atom_site_label_2
_geom_bond_distance
N2 C7 1.305(3)
N2 C6 1.459(3)
N2 H2 0.79(3)
O5 H5C 0.94(3)
O5 H5D 0.95(4)
N3 C4 1.296(3)
N3 C3 1.455(3)
N3 H3 0.84(3)
O1 C15 1.276(3)
O2 C25 1.278(3)
C7 C24 1.401(3)
C7 H7 0.9300
N1 C5 1.468(3)
N1 C2 1.468(3)
N1 C1 1.476(3)
C14 C4 1.410(3)
C14 C15 1.432(3)
C14 C23 1.449(4)
C23 C22 1.405(3)
C23 C18 1.418(3)
C30 C29 1.358(5)
C30 C31 1.376(5)
C30 H30 0.9300
C31 C32 1.364(4)
C31 H31 0.9300
C32 C33 1.406(4)
C32 H32 0.9300
C33 C28 1.407(4)
C33 C24 1.447(3)
C24 C25 1.432(3)
C6 C5 1.521(4)
C6 H6A 0.9700
C6 H6B 0.9700
C5 H5A 0.9700
C5 H5B 0.9700
C2 C3 1.495(4)
C2 H2A 0.9700
C2 H2B 0.9700
C3 H3A 0.9700
C3 H3B 0.9700
C4 H4 0.9300
C18 C19 1.409(4)
C18 C17 1.423(4)
C19 C20 1.351(5)
C19 H19 0.9300
C20 C21 1.386(4)
C20 H20 0.9300
C29 C28 1.407(4)
C29 H29 0.9300
C28 C27 1.434(4)
C22 C21 1.377(4)
C22 H22 0.9300
C21 H21 0.9300
C17 C16 1.339(4)
C17 H17 0.9300
C16 C15 1.441(4)
C16 H16 0.9300
C1 C8 1.515(4)
C1 H1A 0.9700
C1 H1B 0.9700
C8 C13 1.381(4)
C8 C9 1.392(4)
C13 C12 1.378(4)
C13 H13 0.9300
C12 C11 1.383(5)
C12 H12 0.9300
C11 C10 1.359(5)
C11 H11 0.9300
C10 C9 1.379(4)
C10 H10 0.9300
C9 N4 1.459(4)
N4 O4 1.142(4)
N4 O3 1.232(4)
C25 C26 1.432(4)
C26 C27 1.336(4)
C26 H26 0.9300
C27 H27 0.9300

loop_
_geom_hbond_atom_site_label_D
_geom_hbond_atom_site_label_H
_geom_hbond_atom_site_label_A
_geom_hbond_site_symmetry_A
_geom_hbond_distance_DH
_geom_hbond_distance_HA
_geom_hbond_distance_DA
_geom_hbond_angle_DHA
N2 H2 O2 . 0.79(3) 1.99(3) 2.596(3) 133(3)
N3 H3 O1 . 0.84(3) 1.88(3) 2.567(3) 138(3)
N3 H3 N1 . 0.84(3) 2.62(3) 2.875(3) 99(2)
O5 H5D O1 3_557 0.95(4) 1.82(4) 2.747(3) 164(5)
N2 H2 O4 3_556 0.79(3) 2.60(3) 3.183(4) 131(2)
O5 H5C O2 2_556 0.94(3) 1.91(3) 2.839(3) 170(3)
C1 H1A O5 4_565 0.97 2.53 3.409(4) 151
C2 H2A O5 4_565 0.97 2.55 3.359(4) 140
